data_2023553
loop_
_publ_author_name
'Jain, Shailakshi'
'Kumar, Sharatha'
'H\"okelek, Tuncer'

_publ_section_title
;
 Synthesis, crystal structure and Hirshfeld surface analysis of
 3-[5-(4-chlorophenyl)-2-sulfanylidene-1,3,4-oxadiazol-3-yl]-3-(4-methylphenyl)-1-(thiophen-2-yl)propan-1-one
;
_journal_coeditor_code YZ2084
_journal_issue 10
_journal_name_full 'Acta Crystallographica Section E Crystallographic Communications'
_journal_paper_doi 10.1107/S2056989026008819
_journal_volume 82
_journal_year 2026
_chemical_formula_iupac 'C22 H17 Cl N2 O2 S2'
_chemical_formula_moiety 'C22 H17 Cl N2 O2 S2'
_chemical_formula_sum 'C22 H17 Cl N2 O2 S2'
_chemical_formula_weight 440.94
_chemical_name_systematic
3-[5-(4-Chlorophenyl)-2-sulfanylidene-1,3,4-oxadiazol-3-yl]-3-(4-methylphenyl)-1-(thiophen-2-yl)propan-1-one
_space_group_crystal_system monoclinic
_space_group_IT_number 15
_space_group_name_Hall '-C 2yc'
_space_group_name_H-M_alt 'C 1 2/c 1'
_atom_sites_solution_hydrogens geom
_audit_creation_method SHELXL-2018/3
_cell_angle_alpha 90
_cell_angle_beta 102.440(3)
_cell_angle_gamma 90
_cell_formula_units_Z 8
_cell_length_a 20.7798(3)
_cell_length_b 13.1963(4)
_cell_length_c 16.1047(4)
_cell_measurement_reflns_used 9893
_cell_measurement_temperature 300(2)
_cell_measurement_theta_max 24.36
_cell_measurement_theta_min 2.92
_cell_volume 4312.49(19)
_computing_cell_refinement
;
APEX4 and SAINT (Bruker, 2021)
;
_computing_data_collection
;
APEX4 (Bruker, 2021)
;
_computing_data_reduction
;
SAINT and XPREP (Bruker, 2021)
;
_computing_molecular_graphics
;
Ortep-3 for Windows (Farrugia, 2012)
;
_computing_publication_material
;
WinGX publication routines (Farrugia, 2012)
;
_computing_structure_refinement
;
<i>SHELXL2018/3</i> (Sheldrick, 2015b)
;
_computing_structure_solution
;
<i>SHELXT2018/2</i> (Sheldrick, 2015a)
;
_diffrn_ambient_temperature 300(2)
_diffrn_measured_fraction_theta_full 0.996
_diffrn_measured_fraction_theta_max 0.996
_diffrn_measurement_device_type 'Bruker D8 Venture Diffractometer'
_diffrn_measurement_method '\f and \w scans'
_diffrn_radiation_type MoK\a
_diffrn_radiation_wavelength 0.71073
_diffrn_reflns_av_R_equivalents 0.1174
_diffrn_reflns_av_unetI/netI 0.0454
_diffrn_reflns_limit_h_max 24
_diffrn_reflns_limit_h_min -24
_diffrn_reflns_limit_k_max 15
_diffrn_reflns_limit_k_min -15
_diffrn_reflns_limit_l_max 19
_diffrn_reflns_limit_l_min -19
_diffrn_reflns_number 53818
_diffrn_reflns_theta_full 25.093
_diffrn_reflns_theta_max 25.093
_diffrn_reflns_theta_min 3.348
_exptl_absorpt_coefficient_mu 0.391
_exptl_absorpt_correction_type none
_exptl_crystal_colour colourless
_exptl_crystal_density_diffrn 1.358
_exptl_crystal_description block
_exptl_crystal_F_000 1824
_exptl_crystal_size_max 0.350
_exptl_crystal_size_mid 0.250
_exptl_crystal_size_min 0.180
_refine_diff_density_max 0.210
_refine_diff_density_min -0.335
_refine_ls_extinction_method none
_refine_ls_goodness_of_fit_ref 1.059
_refine_ls_hydrogen_treatment constr
_refine_ls_matrix_type full
_refine_ls_number_parameters 263
_refine_ls_number_reflns 3823
_refine_ls_number_restraints 0
_refine_ls_restrained_S_all 1.059
_refine_ls_R_factor_all 0.0845
_refine_ls_R_factor_gt 0.0510
_refine_ls_shift/su_max 0.000
_refine_ls_shift/su_mean 0.000
_refine_ls_structure_factor_coef Fsqd
_refine_ls_weighting_details 'w=1/[\s^2^(Fo^2^)+(0.0485P)^2^+5.5114P] where P=(Fo^2^+2Fc^2^)/3'
_refine_ls_weighting_scheme calc
_refine_ls_wR_factor_gt 0.1126
_refine_ls_wR_factor_ref 0.1327
_reflns_number_gt 2660
_reflns_number_total 3823
_reflns_threshold_expression 'I > 2\s(I)'
_cod_data_source_file yz2084.cif
_cod_data_source_block I
_cod_original_sg_symbol_H-M 'C 2/c'
_cod_database_code 2023553
_shelx_space_group_comment
;
The symmetry employed for this shelxl refinement is uniquely defined
by the following loop, which should always be used as a source of
symmetry information in preference to the above space-group names.
They are only intended as comments.
;
_shelx_estimated_absorpt_t_min 0.875
_shelx_estimated_absorpt_t_max 0.933

loop_
_space_group_symop_operation_xyz
'x, y, z'
'-x, y, -z+1/2'
'x+1/2, y+1/2, z'
'-x+1/2, y+1/2, -z+1/2'
'-x, -y, -z'
'x, -y, z-1/2'
'-x+1/2, -y+1/2, -z'
'x+1/2, -y+1/2, z-1/2'

loop_
_atom_site_type_symbol
_atom_site_label
_atom_site_fract_x
_atom_site_fract_y
_atom_site_fract_z
_atom_site_U_iso_or_equiv
_atom_site_adp_type
_atom_site_calc_flag
_atom_site_occupancy
_atom_site_disorder_assembly
_atom_site_disorder_group
Cl Cl1 -0.02304(5) 0.68488(8) 0.36140(7) 0.0940(4) Uani d 1 . .
S S1 0.21099(4) 0.09611(6) 0.55083(6) 0.0646(3) Uani d 1 . .
S S2 0.51040(4) 0.33068(8) 0.88521(6) 0.0716(3) Uani d 1 . .
O O1 0.15497(9) 0.27611(14) 0.50923(12) 0.0492(5) Uani d 1 . .
O O2 0.40086(11) 0.20490(18) 0.79037(17) 0.0766(7) Uani d 1 . .
N N1 0.19842(11) 0.37647(17) 0.61720(14) 0.0444(6) Uani d 1 . .
N N2 0.22459(11) 0.27964(17) 0.62889(14) 0.0433(6) Uani d 1 . .
C C1 0.03143(15) 0.5946(3) 0.4151(2) 0.0606(9) Uani d 1 . .
C C2 0.04901(17) 0.5143(3) 0.3706(2) 0.0698(10) Uani d 1 . .
H H2 0.032596 0.509239 0.312306 0.084 Uiso calc 1 . .
C C3 0.09082(16) 0.4415(3) 0.41243(19) 0.0586(8) Uani d 1 . .
H H3 0.102859 0.386888 0.382601 0.070 Uiso calc 1 . .
C C4 0.11520(13) 0.4497(2) 0.49971(18) 0.0459(7) Uani d 1 . .
C C5 0.09805(14) 0.5322(2) 0.54302(19) 0.0497(7) Uani d 1 . .
H H5 0.115268 0.538910 0.601040 0.060 Uiso calc 1 . .
C C6 0.05581(15) 0.6043(2) 0.5010(2) 0.0548(8) Uani d 1 . .
H H6 0.043768 0.659303 0.530460 0.066 Uiso calc 1 . .
C C7 0.15780(13) 0.3708(2) 0.54492(17) 0.0435(7) Uani d 1 . .
C C8 0.19816(14) 0.2172(2) 0.56537(18) 0.0460(7) Uani d 1 . .
C C9 0.27418(13) 0.2523(2) 0.70549(17) 0.0437(7) Uani d 1 . .
H H9 0.294754 0.188761 0.693418 0.052 Uiso calc 1 . .
C C10 0.32768(14) 0.3332(2) 0.72144(19) 0.0506(7) Uani d 1 . .
H H10A 0.337773 0.353284 0.667709 0.061 Uiso calc 1 . .
H H10B 0.311617 0.392485 0.746326 0.061 Uiso calc 1 . .
C C11 0.38986(14) 0.2951(2) 0.78047(19) 0.0508(7) Uani d 1 . .
C C12 0.43695(14) 0.3706(2) 0.82279(19) 0.0526(8) Uani d 1 . .
C C13 0.43258(19) 0.4740(3) 0.8214(3) 0.0882(13) Uani d 1 . .
H H13 0.396509 0.510482 0.791966 0.106 Uiso calc 1 . .
C C14 0.4906(3) 0.5181(4) 0.8709(4) 0.126(2) Uani d 1 . .
H H14 0.497143 0.587718 0.877001 0.151 Uiso calc 1 . .
C C15 0.5353(2) 0.4492(3) 0.9083(3) 0.0953(14) Uani d 1 . .
H H15 0.575662 0.465943 0.943140 0.114 Uiso calc 1 . .
C C16 0.24206(13) 0.2332(2) 0.77969(17) 0.0424(6) Uani d 1 . .
C C17 0.24210(15) 0.1367(2) 0.81390(19) 0.0488(7) Uani d 1 . .
H H17 0.262005 0.083791 0.790687 0.059 Uiso calc 1 . .
C C18 0.21309(15) 0.1179(2) 0.8818(2) 0.0542(8) Uani d 1 . .
H H18 0.213774 0.052413 0.903324 0.065 Uiso calc 1 . .
C C19 0.18314(14) 0.1939(2) 0.91841(19) 0.0498(7) Uani d 1 . .
C C20 0.18410(17) 0.2903(2) 0.8847(2) 0.0639(9) Uani d 1 . .
H H20 0.164964 0.343337 0.908721 0.077 Uiso calc 1 . .
C C21 0.21262(17) 0.3099(2) 0.8164(2) 0.0597(8) Uani d 1 . .
H H21 0.211976 0.375448 0.795043 0.072 Uiso calc 1 . .
C C22 0.15170(17) 0.1746(3) 0.9930(2) 0.0653(9) Uani d 1 . .
H H22A 0.104615 0.174914 0.974141 0.098 Uiso calc 1 . .
H H22B 0.164729 0.226663 1.034900 0.098 Uiso calc 1 . .
H H22C 0.165739 0.109833 1.017591 0.098 Uiso calc 1 . .

loop_
_atom_site_aniso_label
_atom_site_aniso_U_11
_atom_site_aniso_U_22
_atom_site_aniso_U_33
_atom_site_aniso_U_12
_atom_site_aniso_U_13
_atom_site_aniso_U_23
Cl1 0.0765(7) 0.0946(7) 0.1055(8) 0.0220(6) 0.0074(6) 0.0429(6)
S1 0.0683(6) 0.0478(5) 0.0757(6) -0.0032(4) 0.0109(5) -0.0161(4)
S2 0.0460(5) 0.0927(7) 0.0693(6) -0.0034(4) -0.0026(4) 0.0089(5)
O1 0.0486(12) 0.0504(12) 0.0448(11) -0.0060(9) 0.0013(9) -0.0091(9)
O2 0.0548(14) 0.0589(15) 0.105(2) 0.0017(11) -0.0062(13) 0.0120(14)
N1 0.0457(13) 0.0436(13) 0.0407(13) -0.0005(11) 0.0023(11) -0.0026(10)
N2 0.0441(13) 0.0417(13) 0.0417(13) -0.0007(10) 0.0044(11) -0.0039(10)
C1 0.0454(18) 0.063(2) 0.071(2) 0.0015(15) 0.0070(16) 0.0187(18)
C2 0.066(2) 0.088(3) 0.0461(19) 0.006(2) -0.0075(17) 0.0044(18)
C3 0.058(2) 0.070(2) 0.0438(18) 0.0051(16) 0.0020(15) -0.0057(15)
C4 0.0380(16) 0.0526(17) 0.0444(17) -0.0045(13) 0.0032(13) -0.0002(13)
C5 0.0446(17) 0.0534(18) 0.0477(17) -0.0074(14) 0.0022(14) -0.0024(14)
C6 0.0496(18) 0.0501(18) 0.066(2) -0.0033(14) 0.0149(16) 0.0018(16)
C7 0.0385(15) 0.0487(16) 0.0418(16) -0.0037(13) 0.0057(13) -0.0057(13)
C8 0.0398(16) 0.0513(17) 0.0473(17) -0.0056(13) 0.0102(13) -0.0028(14)
C9 0.0413(16) 0.0424(15) 0.0451(16) 0.0017(12) 0.0040(13) 0.0005(13)
C10 0.0411(16) 0.0544(17) 0.0534(18) -0.0026(13) 0.0036(14) 0.0057(14)
C11 0.0439(17) 0.0567(19) 0.0519(18) 0.0007(14) 0.0102(14) 0.0055(15)
C12 0.0431(17) 0.064(2) 0.0477(17) -0.0010(14) 0.0028(14) -0.0016(15)
C13 0.074(3) 0.064(2) 0.107(3) -0.0009(19) -0.025(2) -0.016(2)
C14 0.102(4) 0.076(3) 0.167(5) -0.008(3) -0.040(3) -0.038(3)
C15 0.064(3) 0.106(3) 0.099(3) -0.012(2) -0.017(2) -0.017(3)
C16 0.0370(15) 0.0421(15) 0.0457(16) 0.0013(12) 0.0036(12) -0.0011(13)
C17 0.0560(18) 0.0391(15) 0.0517(18) 0.0030(13) 0.0122(15) -0.0035(13)
C18 0.064(2) 0.0408(16) 0.0592(19) -0.0011(14) 0.0158(16) 0.0079(14)
C19 0.0435(16) 0.0520(17) 0.0546(18) 0.0028(14) 0.0121(14) 0.0045(14)
C20 0.071(2) 0.0532(19) 0.075(2) 0.0200(16) 0.0325(19) 0.0060(17)
C21 0.072(2) 0.0445(17) 0.068(2) 0.0130(16) 0.0276(18) 0.0105(16)
C22 0.066(2) 0.067(2) 0.069(2) 0.0035(17) 0.0272(18) 0.0094(17)

loop_
_atom_type_symbol
_atom_type_description
_atom_type_scat_dispersion_real
_atom_type_scat_dispersion_imag
_atom_type_scat_source
C C 0.0033 0.0016 'International Tables Vol C Tables 4.2.6.8 and 6.1.1.4'
H H 0.0000 0.0000 'International Tables Vol C Tables 4.2.6.8 and 6.1.1.4'
Cl Cl 0.1484 0.1585 'International Tables Vol C Tables 4.2.6.8 and 6.1.1.4'
N N 0.0061 0.0033 'International Tables Vol C Tables 4.2.6.8 and 6.1.1.4'
O O 0.0106 0.0060 'International Tables Vol C Tables 4.2.6.8 and 6.1.1.4'
S S 0.1246 0.1234 'International Tables Vol C Tables 4.2.6.8 and 6.1.1.4'

loop_
_geom_angle_atom_site_label_1
_geom_angle_atom_site_label_2
_geom_angle_atom_site_label_3
_geom_angle_site_symmetry_1
_geom_angle_site_symmetry_3
_geom_angle
_geom_angle_publ_flag
C15 S2 C12 . . 92.10(19) ?
C8 O1 C7 . . 106.1(2) ?
C7 N1 N2 . . 103.4(2) ?
C8 N2 N1 . . 112.4(2) ?
C8 N2 C9 . . 126.1(2) ?
N1 N2 C9 . . 121.5(2) ?
C2 C1 C6 . . 121.1(3) ?
C2 C1 Cl1 . . 119.1(3) ?
C6 C1 Cl1 . . 119.8(3) ?
C3 C2 C1 . . 119.8(3) ?
C3 C2 H2 . . 120.1 ?
C1 C2 H2 . . 120.1 ?
C2 C3 C4 . . 119.7(3) ?
C2 C3 H3 . . 120.1 ?
C4 C3 H3 . . 120.1 ?
C5 C4 C3 . . 119.6(3) ?
C5 C4 C7 . . 120.4(3) ?
C3 C4 C7 . . 119.9(3) ?
C6 C5 C4 . . 120.4(3) ?
C6 C5 H5 . . 119.8 ?
C4 C5 H5 . . 119.8 ?
C5 C6 C1 . . 119.4(3) ?
C5 C6 H6 . . 120.3 ?
C1 C6 H6 . . 120.3 ?
N1 C7 O1 . . 113.2(2) ?
N1 C7 C4 . . 128.4(3) ?
O1 C7 C4 . . 118.4(2) ?
N2 C8 O1 . . 104.9(2) ?
N2 C8 S1 . . 131.0(2) ?
O1 C8 S1 . . 124.1(2) ?
N2 C9 C16 . . 110.8(2) ?
N2 C9 C10 . . 108.9(2) ?
C16 C9 C10 . . 114.5(2) ?
N2 C9 H9 . . 107.4 ?
C16 C9 H9 . . 107.4 ?
C10 C9 H9 . . 107.4 ?
C11 C10 C9 . . 111.5(2) ?
C11 C10 H10A . . 109.3 ?
C9 C10 H10A . . 109.3 ?
C11 C10 H10B . . 109.3 ?
C9 C10 H10B . . 109.3 ?
H10A C10 H10B . . 108.0 ?
O2 C11 C12 . . 121.3(3) ?
O2 C11 C10 . . 121.2(3) ?
C12 C11 C10 . . 117.5(3) ?
C13 C12 C11 . . 129.7(3) ?
C13 C12 S2 . . 111.3(2) ?
C11 C12 S2 . . 119.1(2) ?
C12 C13 C14 . . 110.8(4) ?
C12 C13 H13 . . 124.6 ?
C14 C13 H13 . . 124.6 ?
C15 C14 C13 . . 113.2(4) ?
C15 C14 H14 . . 123.4 ?
C13 C14 H14 . . 123.4 ?
C14 C15 S2 . . 112.6(3) ?
C14 C15 H15 . . 123.7 ?
S2 C15 H15 . . 123.7 ?
C21 C16 C17 . . 117.7(3) ?
C21 C16 C9 . . 121.9(3) ?
C17 C16 C9 . . 120.4(2) ?
C18 C17 C16 . . 121.1(3) ?
C18 C17 H17 . . 119.4 ?
C16 C17 H17 . . 119.4 ?
C19 C18 C17 . . 121.5(3) ?
C19 C18 H18 . . 119.2 ?
C17 C18 H18 . . 119.2 ?
C18 C19 C20 . . 117.0(3) ?
C18 C19 C22 . . 122.1(3) ?
C20 C19 C22 . . 120.9(3) ?
C21 C20 C19 . . 122.0(3) ?
C21 C20 H20 . . 119.0 ?
C19 C20 H20 . . 119.0 ?
C16 C21 C20 . . 120.6(3) ?
C16 C21 H21 . . 119.7 ?
C20 C21 H21 . . 119.7 ?
C19 C22 H22A . . 109.5 ?
C19 C22 H22B . . 109.5 ?
H22A C22 H22B . . 109.5 ?
C19 C22 H22C . . 109.5 ?
H22A C22 H22C . . 109.5 ?
H22B C22 H22C . . 109.5 ?

loop_
_geom_bond_atom_site_label_1
_geom_bond_atom_site_label_2
_geom_bond_site_symmetry_2
_geom_bond_distance
_geom_bond_publ_flag
Cl1 C1 . 1.740(3) ?
S1 C8 . 1.644(3) ?
S2 C15 . 1.664(4) ?
S2 C12 . 1.719(3) ?
O1 C8 . 1.371(3) ?
O1 C7 . 1.371(3) ?
O2 C11 . 1.216(3) ?
N1 C7 . 1.284(3) ?
N1 N2 . 1.386(3) ?
N2 C8 . 1.336(3) ?
N2 C9 . 1.472(3) ?
C1 C2 . 1.373(5) ?
C1 C6 . 1.373(5) ?
C2 C3 . 1.370(4) ?
C2 H2 . 0.9300 ?
C3 C4 . 1.392(4) ?
C3 H3 . 0.9300 ?
C4 C5 . 1.381(4) ?
C4 C7 . 1.457(4) ?
C5 C6 . 1.370(4) ?
C5 H5 . 0.9300 ?
C6 H6 . 0.9300 ?
C9 C16 . 1.510(4) ?
C9 C10 . 1.523(4) ?
C9 H9 . 0.9800 ?
C10 C11 . 1.516(4) ?
C10 H10A . 0.9700 ?
C10 H10B . 0.9700 ?
C11 C12 . 1.458(4) ?
C12 C13 . 1.368(5) ?
C13 C14 . 1.420(5) ?
C13 H13 . 0.9300 ?
C14 C15 . 1.345(6) ?
C14 H14 . 0.9300 ?
C15 H15 . 0.9300 ?
C16 C21 . 1.381(4) ?
C16 C17 . 1.387(4) ?
C17 C18 . 1.380(4) ?
C17 H17 . 0.9300 ?
C18 C19 . 1.378(4) ?
C18 H18 . 0.9300 ?
C19 C20 . 1.384(4) ?
C19 C22 . 1.508(4) ?
C20 C21 . 1.381(4) ?
C20 H20 . 0.9300 ?
C21 H21 . 0.9300 ?
C22 H22A . 0.9600 ?
C22 H22B . 0.9600 ?
C22 H22C . 0.9600 ?

loop_
_geom_hbond_atom_site_label_D
_geom_hbond_atom_site_label_H
_geom_hbond_atom_site_label_A
_geom_hbond_site_symmetry_A
_geom_hbond_distance_DH
_geom_hbond_distance_HA
_geom_hbond_distance_DA
_geom_hbond_angle_DHA
_geom_hbond_publ_flag
C20 H20 Cg3 6_566 0.93 2.83 3.726(3) 164 yes
C22 H22B Cg4 7_557 0.96 2.92 3.671(4) 136 yes

loop_
_geom_torsion_atom_site_label_1
_geom_torsion_atom_site_label_2
_geom_torsion_atom_site_label_3
_geom_torsion_atom_site_label_4
_geom_torsion_site_symmetry_1
_geom_torsion_site_symmetry_2
_geom_torsion_site_symmetry_3
_geom_torsion_site_symmetry_4
_geom_torsion
_geom_torsion_publ_flag
C7 N1 N2 C8 . . . . -1.9(3) ?
C7 N1 N2 C9 . . . . -179.9(2) ?
C6 C1 C2 C3 . . . . 0.9(5) ?
Cl1 C1 C2 C3 . . . . -178.7(3) ?
C1 C2 C3 C4 . . . . -0.1(5) ?
C2 C3 C4 C5 . . . . -1.3(5) ?
C2 C3 C4 C7 . . . . 177.8(3) ?
C3 C4 C5 C6 . . . . 1.8(4) ?
C7 C4 C5 C6 . . . . -177.3(3) ?
C4 C5 C6 C1 . . . . -1.0(4) ?
C2 C1 C6 C5 . . . . -0.4(5) ?
Cl1 C1 C6 C5 . . . . 179.2(2) ?
N2 N1 C7 O1 . . . . 1.0(3) ?
N2 N1 C7 C4 . . . . 179.4(3) ?
C8 O1 C7 N1 . . . . 0.2(3) ?
C8 O1 C7 C4 . . . . -178.5(2) ?
C5 C4 C7 N1 . . . . -21.6(5) ?
C3 C4 C7 N1 . . . . 159.2(3) ?
C5 C4 C7 O1 . . . . 156.8(3) ?
C3 C4 C7 O1 . . . . -22.4(4) ?
N1 N2 C8 O1 . . . . 2.0(3) ?
C9 N2 C8 O1 . . . . 179.9(2) ?
N1 N2 C8 S1 . . . . -178.3(2) ?
C9 N2 C8 S1 . . . . -0.4(4) ?
C7 O1 C8 N2 . . . . -1.3(3) ?
C7 O1 C8 S1 . . . . 179.0(2) ?
C8 N2 C9 C16 . . . . -98.7(3) ?
N1 N2 C9 C16 . . . . 79.0(3) ?
C8 N2 C9 C10 . . . . 134.5(3) ?
N1 N2 C9 C10 . . . . -47.8(3) ?
N2 C9 C10 C11 . . . . -161.9(2) ?
C16 C9 C10 C11 . . . . 73.4(3) ?
C9 C10 C11 O2 . . . . 20.9(4) ?
C9 C10 C11 C12 . . . . -161.0(3) ?
O2 C11 C12 C13 . . . . -178.0(4) ?
C10 C11 C12 C13 . . . . 3.9(5) ?
O2 C11 C12 S2 . . . . 2.0(4) ?
C10 C11 C12 S2 . . . . -176.1(2) ?
C15 S2 C12 C13 . . . . -0.6(3) ?
C15 S2 C12 C11 . . . . 179.4(3) ?
C11 C12 C13 C14 . . . . -179.1(4) ?
S2 C12 C13 C14 . . . . 0.9(5) ?
C12 C13 C14 C15 . . . . -1.0(7) ?
C13 C14 C15 S2 . . . . 0.6(7) ?
C12 S2 C15 C14 . . . . 0.0(4) ?
N2 C9 C16 C21 . . . . -67.6(3) ?
C10 C9 C16 C21 . . . . 56.1(4) ?
N2 C9 C16 C17 . . . . 113.2(3) ?
C10 C9 C16 C17 . . . . -123.1(3) ?
C21 C16 C17 C18 . . . . 0.6(4) ?
C9 C16 C17 C18 . . . . 179.9(3) ?
C16 C17 C18 C19 . . . . -0.2(5) ?
C17 C18 C19 C20 . . . . -0.7(5) ?
C17 C18 C19 C22 . . . . -179.5(3) ?
C18 C19 C20 C21 . . . . 1.1(5) ?
C22 C19 C20 C21 . . . . 180.0(3) ?
C17 C16 C21 C20 . . . . -0.3(5) ?
C9 C16 C21 C20 . . . . -179.5(3) ?
C19 C20 C21 C16 . . . . -0.7(5) ?
